data_2220169
loop_
_publ_author_name
'Dong, Wen-Wen'
'Li, Dong-Sheng'
'Zhao, Jun'
'Tang, Long'
'Hou, Xiang-Yang'

_publ_section_title
;
 1,3-Di-4-pyridylpropane--4,4'-oxydibenzoic acid (1/1)
;
_journal_coeditor_code FL2224
_journal_issue 12
_journal_name_full 'Acta Crystallographica Section E'
_journal_page_first o2252
_journal_paper_doi 10.1107/S1600536808034971
_journal_volume 64
_journal_year 2008
_chemical_formula_iupac 'C27 H24 N2 O5'
_chemical_formula_moiety 'C27 H24 N2 O5'
_chemical_formula_sum 'C27 H24 N2 O5'
_chemical_formula_weight 456.48
_chemical_name_systematic
;
1,3-Di-4-pyridylpropane--4,4'-oxydibenzoic acid (1/1)
;
_space_group_IT_number 2
_symmetry_cell_setting triclinic
_symmetry_space_group_name_Hall '-P 1'
_symmetry_space_group_name_H-M 'P -1'
_atom_sites_solution_hydrogens geom
_atom_sites_solution_primary direct
_atom_sites_solution_secondary difmap
_audit_creation_method SHELXL-97
_cell_angle_alpha 86.638(3)
_cell_angle_beta 81.205(3)
_cell_angle_gamma 73.963(3)
_cell_formula_units_Z 2
_cell_length_a 6.8927(12)
_cell_length_b 11.5788(19)
_cell_length_c 14.974(3)
_cell_measurement_temperature 293(2)
_cell_measurement_theta_max 25.10
_cell_measurement_theta_min 1.83
_cell_volume 1134.9(4)
_computing_cell_refinement 'SAINT (Bruker, 1997)'
_computing_data_collection 'SMART (Bruker, 1997)'
_computing_data_reduction 'SAINT (Bruker, 1997)'
_computing_molecular_graphics 'SHELXTL (Sheldrick, 2008)'
_computing_publication_material 'SHELXTL (Sheldrick, 2008)'
_computing_structure_refinement 'SHELXL97 (Sheldrick, 2008)'
_computing_structure_solution 'SHELXS97 (Sheldrick, 2008)'
_diffrn_ambient_temperature 293(2)
_diffrn_measured_fraction_theta_full 0.983
_diffrn_measured_fraction_theta_max 0.983
_diffrn_measurement_device_type 'Bruker SMART CCD'
_diffrn_measurement_method '\f and \w'
_diffrn_radiation_monochromator graphite
_diffrn_radiation_source 'fine-focus sealed tube'
_diffrn_radiation_type MoK\a
_diffrn_radiation_wavelength 0.71073
_diffrn_reflns_av_R_equivalents 0.0344
_diffrn_reflns_av_sigmaI/netI 0.1033
_diffrn_reflns_limit_h_max 8
_diffrn_reflns_limit_h_min -4
_diffrn_reflns_limit_k_max 13
_diffrn_reflns_limit_k_min -11
_diffrn_reflns_limit_l_max 17
_diffrn_reflns_limit_l_min -17
_diffrn_reflns_number 5767
_diffrn_reflns_theta_full 25.10
_diffrn_reflns_theta_max 25.10
_diffrn_reflns_theta_min 1.83
_exptl_absorpt_coefficient_mu 0.093
_exptl_absorpt_correction_T_max 0.9853
_exptl_absorpt_correction_T_min 0.9656
_exptl_absorpt_correction_type multi-scan
_exptl_absorpt_process_details '(SADABS; Sheldrick, 1996)'
_exptl_crystal_colour Colorless
_exptl_crystal_density_diffrn 1.336
_exptl_crystal_density_method 'not measured'
_exptl_crystal_description Prism
_exptl_crystal_F_000 480
_exptl_crystal_size_max 0.38
_exptl_crystal_size_mid 0.20
_exptl_crystal_size_min 0.16
_refine_diff_density_max 0.637
_refine_diff_density_min -0.223
_refine_ls_extinction_method none
_refine_ls_goodness_of_fit_ref 1.008
_refine_ls_hydrogen_treatment constr
_refine_ls_matrix_type full
_refine_ls_number_parameters 309
_refine_ls_number_reflns 3965
_refine_ls_number_restraints 0
_refine_ls_restrained_S_all 1.008
_refine_ls_R_factor_all 0.1913
_refine_ls_R_factor_gt 0.0735
_refine_ls_shift/su_max 0.000
_refine_ls_shift/su_mean 0.000
_refine_ls_structure_factor_coef Fsqd
_refine_ls_weighting_details 'calc w=1/[\s^2^(Fo^2^)+(0.09P)^2^+0.05P] where P=(Fo^2^+2Fc^2^)/3'
_refine_ls_weighting_scheme calc
_refine_ls_wR_factor_gt 0.1652
_refine_ls_wR_factor_ref 0.2322
_reflns_number_gt 1530
_reflns_number_total 3965
_reflns_threshold_expression I>2\s(I)
_cod_data_source_file fl2224.cif
_cod_data_source_block I
_cod_depositor_comments
;
The following automatic conversions were performed:
'_symmetry_cell_setting' value 'Triclinic' changed to 'triclinic'
according to '/home/saulius/struct/CIF-dictionaries/cif_core.dic'
dictionary named 'cif_core.dic' version 2.4.1 from
2010-06-29.

'_exptl_absorpt_correction_type' value 'Multi-scan' changed
to 'multi-scan' according to
'/home/saulius/struct/CIF-dictionaries/cif_core.dic' dictionary named
'cif_core.dic' version 2.4.1 from 2010-06-29.

Automatic conversion script
Id: cif_fix_enum 1527 2010-12-29 10:47:43Z saulius 

The following automatic conversions were performed:

'_symmetry_cell_setting' value 'Triclinic' changed to 'triclinic'
according to /home/saulius/struct/CIF-dictionaries/cif_core.dic
dictionary named 'cif_core.dic' version 2.4.1 from
2010-06-29.

'_exptl_absorpt_correction_type' value 'Multi-scan'
changed to 'multi-scan' according to
/home/saulius/struct/CIF-dictionaries/cif_core.dic dictionary named
'cif_core.dic' version 2.4.1 from 2010-06-29.

Automatic conversion script
Id: cif_fix_values 1715 2011-07-08 13:25:40Z adriana 
;
_cod_original_cell_volume 1134.9(3)
_cod_database_code 2220169
_cod_database_fobs_code 2220169

loop_
_symmetry_equiv_pos_as_xyz
'x, y, z'
'-x, -y, -z'

loop_
_atom_site_type_symbol
_atom_site_label
_atom_site_fract_x
_atom_site_fract_y
_atom_site_fract_z
_atom_site_U_iso_or_equiv
_atom_site_adp_type
_atom_site_calc_flag
_atom_site_refinement_flags
_atom_site_occupancy
N N1 -0.1091(7) -0.1160(4) 0.5739(3) 0.0694(12) Uani d . 1
N N2 0.6798(6) 0.1948(4) 0.9734(2) 0.0664(12) Uani d . 1
O O1 0.6076(5) 0.3326(3) 0.2752(2) 0.0738(10) Uani d . 1
O O2 -0.0318(6) 0.1895(3) 0.0761(2) 0.0776(11) Uani d . 1
H H2 -0.1262 0.1911 0.0483 0.116 Uiso calc R 1
O O3 -0.1240(6) 0.3872(3) 0.0493(2) 0.0835(12) Uani d . 1
O O4 0.5299(6) 0.7923(3) 0.5091(3) 0.0970(13) Uani d . 1
O O5 0.8627(5) 0.7071(3) 0.4860(3) 0.0918(12) Uani d . 1
H H5 0.8652 0.7642 0.5152 0.138 Uiso calc R 1
C C1 0.6402(8) 0.1023(4) 0.9399(3) 0.0731(15) Uani d . 1
H H1 0.7252 0.0259 0.9485 0.088 Uiso calc R 1
C C2 0.4779(8) 0.1132(4) 0.8923(3) 0.0720(15) Uani d . 1
H H2A 0.4552 0.0449 0.8711 0.086 Uiso calc R 1
C C3 0.3505(7) 0.2248(4) 0.8766(3) 0.0563(12) Uani d . 1
C C4 0.3945(7) 0.3207(4) 0.9109(3) 0.0665(14) Uani d . 1
H H4 0.3132 0.3982 0.9026 0.080 Uiso calc R 1
C C5 0.5569(8) 0.3026(4) 0.9570(3) 0.0717(15) Uani d . 1
H H5A 0.5836 0.3696 0.9783 0.086 Uiso calc R 1
C C6 0.1679(7) 0.2448(4) 0.8272(3) 0.0726(15) Uani d . 1
H H6A 0.0457 0.2712 0.8707 0.087 Uiso calc R 1
H H6B 0.1705 0.3100 0.7837 0.087 Uiso calc R 1
C C7 0.1503(7) 0.1392(4) 0.7780(3) 0.0723(15) Uani d . 1
H H7A 0.1395 0.0749 0.8213 0.087 Uiso calc R 1
H H7B 0.2735 0.1103 0.7355 0.087 Uiso calc R 1
C C8 -0.0324(7) 0.1698(4) 0.7273(3) 0.0658(14) Uani d . 1
H H8A -0.1547 0.1987 0.7703 0.079 Uiso calc R 1
H H8B -0.0214 0.2351 0.6849 0.079 Uiso calc R 1
C C9 -0.0580(7) 0.0684(4) 0.6761(3) 0.0579(13) Uani d . 1
C C10 -0.2435(7) 0.0733(4) 0.6501(3) 0.0617(13) Uani d . 1
H H10 -0.3557 0.1381 0.6664 0.074 Uiso calc R 1
C C11 -0.2627(8) -0.0177(5) 0.6000(3) 0.0684(14) Uani d . 1
H H11 -0.3895 -0.0112 0.5829 0.082 Uiso calc R 1
C C12 0.0675(8) -0.1175(4) 0.5988(3) 0.0741(15) Uani d . 1
H H12 0.1782 -0.1829 0.5818 0.089 Uiso calc R 1
C C13 0.1000(8) -0.0295(4) 0.6480(3) 0.0710(15) Uani d . 1
H H13 0.2295 -0.0365 0.6622 0.085 Uiso calc R 1
C C14 0.1947(7) 0.4155(4) 0.1356(3) 0.0669(14) Uani d . 1
H H14 0.1244 0.4808 0.1035 0.080 Uiso calc R 1
C C15 0.3456(8) 0.4285(4) 0.1817(3) 0.0679(14) Uani d . 1
H H15 0.3811 0.5007 0.1787 0.081 Uiso calc R 1
C C16 0.4428(7) 0.3329(4) 0.2322(3) 0.0600(13) Uani d . 1
C C17 0.3950(7) 0.2251(4) 0.2337(3) 0.0686(15) Uani d . 1
H H17 0.4633 0.1602 0.2668 0.082 Uiso calc R 1
C C18 0.2452(7) 0.2132(4) 0.1858(3) 0.0642(14) Uani d . 1
H H18 0.2123 0.1403 0.1876 0.077 Uiso calc R 1
C C19 0.1451(7) 0.3072(4) 0.1360(3) 0.0520(12) Uani d . 1
C C20 -0.0181(8) 0.3011(5) 0.0835(3) 0.0645(14) Uani d . 1
C C21 0.6111(8) 0.4317(4) 0.3224(3) 0.0572(12) Uani d . 1
C C22 0.4418(8) 0.5167(4) 0.3598(3) 0.0655(14) Uani d . 1
H H22 0.3126 0.5129 0.3518 0.079 Uiso calc R 1
C C23 0.4631(7) 0.6079(4) 0.4093(3) 0.0618(13) Uani d . 1
H H23 0.3483 0.6667 0.4336 0.074 Uiso calc R 1
C C24 0.6554(7) 0.6123(4) 0.4232(3) 0.0533(12) Uani d . 1
C C25 0.8227(7) 0.5255(4) 0.3868(3) 0.0659(14) Uani d . 1
H H25 0.9519 0.5276 0.3962 0.079 Uiso calc R 1
C C26 0.8021(7) 0.4350(4) 0.3364(3) 0.0656(13) Uani d . 1
H H26 0.9168 0.3763 0.3120 0.079 Uiso calc R 1
C C27 0.6727(9) 0.7134(5) 0.4775(3) 0.0678(14) Uani d . 1

loop_
_atom_site_aniso_label
_atom_site_aniso_U_11
_atom_site_aniso_U_22
_atom_site_aniso_U_33
_atom_site_aniso_U_12
_atom_site_aniso_U_13
_atom_site_aniso_U_23
N1 0.055(3) 0.088(3) 0.072(3) -0.025(3) -0.024(2) 0.011(2)
N2 0.069(3) 0.065(3) 0.075(3) -0.024(2) -0.024(2) -0.006(2)
O1 0.070(2) 0.069(2) 0.090(3) -0.0147(18) -0.036(2) -0.0197(18)
O2 0.090(3) 0.060(2) 0.098(3) -0.0266(19) -0.045(2) -0.0052(17)
O3 0.088(3) 0.066(2) 0.105(3) -0.015(2) -0.055(2) 0.007(2)
O4 0.073(3) 0.086(3) 0.132(3) -0.001(2) -0.034(3) -0.050(2)
O5 0.071(3) 0.096(3) 0.119(3) -0.026(2) -0.027(2) -0.041(2)
C1 0.084(4) 0.060(3) 0.086(4) -0.025(3) -0.032(3) -0.002(3)
C2 0.086(4) 0.061(3) 0.082(4) -0.027(3) -0.035(3) -0.005(3)
C3 0.058(3) 0.056(3) 0.058(3) -0.019(3) -0.011(3) -0.011(2)
C4 0.058(3) 0.057(3) 0.087(4) -0.013(3) -0.019(3) -0.013(3)
C5 0.073(4) 0.059(3) 0.089(4) -0.019(3) -0.022(3) -0.015(3)
C6 0.068(4) 0.072(3) 0.083(4) -0.021(3) -0.020(3) -0.014(3)
C7 0.074(4) 0.074(3) 0.080(4) -0.027(3) -0.026(3) -0.013(3)
C8 0.062(3) 0.072(3) 0.069(3) -0.018(3) -0.025(3) -0.012(3)
C9 0.058(4) 0.067(3) 0.053(3) -0.018(3) -0.020(3) -0.004(2)
C10 0.059(4) 0.059(3) 0.071(3) -0.012(3) -0.026(3) -0.008(2)
C11 0.054(4) 0.080(3) 0.079(4) -0.019(3) -0.032(3) -0.001(3)
C12 0.062(4) 0.071(3) 0.084(4) -0.007(3) -0.008(3) -0.019(3)
C13 0.055(4) 0.075(3) 0.085(4) -0.010(3) -0.021(3) -0.026(3)
C14 0.078(4) 0.059(3) 0.070(3) -0.019(3) -0.030(3) -0.001(2)
C15 0.079(4) 0.063(3) 0.077(4) -0.033(3) -0.029(3) -0.003(3)
C16 0.066(4) 0.059(3) 0.062(3) -0.018(3) -0.024(3) -0.009(2)
C17 0.075(4) 0.056(3) 0.080(4) -0.012(3) -0.034(3) -0.005(3)
C18 0.074(4) 0.047(3) 0.080(4) -0.021(3) -0.027(3) -0.003(2)
C19 0.055(3) 0.050(3) 0.055(3) -0.016(2) -0.014(2) -0.010(2)
C20 0.066(4) 0.063(3) 0.071(4) -0.022(3) -0.019(3) -0.007(3)
C21 0.062(4) 0.058(3) 0.059(3) -0.021(3) -0.021(3) -0.002(2)
C22 0.049(3) 0.079(3) 0.075(4) -0.021(3) -0.019(3) -0.009(3)
C23 0.056(3) 0.060(3) 0.068(3) -0.002(3) -0.026(3) -0.011(2)
C24 0.057(3) 0.060(3) 0.050(3) -0.020(3) -0.017(3) -0.005(2)
C25 0.050(3) 0.078(3) 0.075(4) -0.024(3) -0.008(3) -0.020(3)
C26 0.047(3) 0.072(3) 0.076(4) -0.009(3) -0.010(3) -0.018(3)
C27 0.065(4) 0.070(4) 0.075(4) -0.019(3) -0.025(3) -0.007(3)

loop_
_atom_type_symbol
_atom_type_description
_atom_type_scat_dispersion_real
_atom_type_scat_dispersion_imag
_atom_type_scat_source
C C 0.0033 0.0016 'International Tables Vol C Tables 4.2.6.8 and 6.1.1.4'
H H 0.0000 0.0000 'International Tables Vol C Tables 4.2.6.8 and 6.1.1.4'
N N 0.0061 0.0033 'International Tables Vol C Tables 4.2.6.8 and 6.1.1.4'
O O 0.0106 0.0060 'International Tables Vol C Tables 4.2.6.8 and 6.1.1.4'

loop_
_geom_angle_atom_site_label_1
_geom_angle_atom_site_label_2
_geom_angle_atom_site_label_3
_geom_angle
C12 N1 C11 114.4(4)
C1 N2 C5 116.0(4)
C16 O1 C21 121.5(4)
C20 O2 H2 109.5
C27 O5 H5 109.5
N2 C1 C2 123.2(5)
N2 C1 H1 118.4
C2 C1 H1 118.4
C3 C2 C1 120.3(4)
C3 C2 H2A 119.9
C1 C2 H2A 119.9
C4 C3 C2 116.0(4)
C4 C3 C6 120.2(4)
C2 C3 C6 123.8(4)
C5 C4 C3 120.2(4)
C5 C4 H4 119.9
C3 C4 H4 119.9
N2 C5 C4 124.2(4)
N2 C5 H5A 117.9
C4 C5 H5A 117.9
C7 C6 C3 116.9(4)
C7 C6 H6A 108.1
C3 C6 H6A 108.1
C7 C6 H6B 108.1
C3 C6 H6B 108.1
H6A C6 H6B 107.3
C6 C7 C8 112.9(4)
C6 C7 H7A 109.0
C8 C7 H7A 109.0
C6 C7 H7B 109.0
C8 C7 H7B 109.0
H7A C7 H7B 107.8
C9 C8 C7 115.6(4)
C9 C8 H8A 108.4
C7 C8 H8A 108.4
C9 C8 H8B 108.4
C7 C8 H8B 108.4
H8A C8 H8B 107.4
C13 C9 C10 116.1(4)
C13 C9 C8 123.2(4)
C10 C9 C8 120.6(4)
C11 C10 C9 120.1(4)
C11 C10 H10 120.0
C9 C10 H10 120.0
N1 C11 C10 124.2(4)
N1 C11 H11 117.9
C10 C11 H11 117.9
N1 C12 C13 125.0(5)
N1 C12 H12 117.5
C13 C12 H12 117.5
C9 C13 C12 120.3(5)
C9 C13 H13 119.9
C12 C13 H13 119.9
C15 C14 C19 121.6(4)
C15 C14 H14 119.2
C19 C14 H14 119.2
C16 C15 C14 118.8(4)
C16 C15 H15 120.6
C14 C15 H15 120.6
C17 C16 C15 120.3(4)
C17 C16 O1 115.6(4)
C15 C16 O1 123.7(4)
C16 C17 C18 120.0(4)
C16 C17 H17 120.0
C18 C17 H17 120.0
C19 C18 C17 120.7(4)
C19 C18 H18 119.6
C17 C18 H18 119.6
C18 C19 C14 118.5(4)
C18 C19 C20 123.6(4)
C14 C19 C20 117.9(4)
O3 C20 O2 123.2(4)
O3 C20 C19 123.7(5)
O2 C20 C19 113.1(4)
C22 C21 C26 120.2(4)
C22 C21 O1 124.9(4)
C26 C21 O1 114.7(4)
C21 C22 C23 119.9(4)
C21 C22 H22 120.0
C23 C22 H22 120.0
C22 C23 C24 120.2(4)
C22 C23 H23 119.9
C24 C23 H23 119.9
C25 C24 C23 119.2(4)
C25 C24 C27 122.1(4)
C23 C24 C27 118.7(5)
C24 C25 C26 120.8(4)
C24 C25 H25 119.6
C26 C25 H25 119.6
C21 C26 C25 119.7(5)
C21 C26 H26 120.1
C25 C26 H26 120.1
O4 C27 O5 123.2(5)
O4 C27 C24 124.1(5)
O5 C27 C24 112.7(5)

loop_
_geom_bond_atom_site_label_1
_geom_bond_atom_site_label_2
_geom_bond_distance
N1 C12 1.321(6)
N1 C11 1.352(6)
N2 C1 1.320(5)
N2 C5 1.333(5)
O1 C16 1.387(5)
O1 C21 1.390(5)
O2 C20 1.333(5)
O2 H2 0.8200
O3 C20 1.201(5)
O4 C27 1.200(5)
O5 C27 1.317(6)
O5 H5 0.8200
C1 C2 1.388(6)
C1 H1 0.9300
C2 C3 1.377(6)
C2 H2A 0.9300
C3 C4 1.374(5)
C3 C6 1.513(6)
C4 C5 1.365(6)
C4 H4 0.9300
C5 H5A 0.9300
C6 C7 1.505(5)
C6 H6A 0.9700
C6 H6B 0.9700
C7 C8 1.518(6)
C7 H7A 0.9700
C7 H7B 0.9700
C8 C9 1.502(5)
C8 H8A 0.9700
C8 H8B 0.9700
C9 C13 1.372(6)
C9 C10 1.379(5)
C10 C11 1.375(6)
C10 H10 0.9300
C11 H11 0.9300
C12 C13 1.376(6)
C12 H12 0.9300
C13 H13 0.9300
C14 C15 1.378(6)
C14 C19 1.387(5)
C14 H14 0.9300
C15 C16 1.376(6)
C15 H15 0.9300
C16 C17 1.374(6)
C17 C18 1.384(6)
C17 H17 0.9300
C18 C19 1.365(6)
C18 H18 0.9300
C19 C20 1.487(6)
C21 C22 1.369(6)
C21 C26 1.375(6)
C22 C23 1.378(5)
C22 H22 0.9300
C23 C24 1.387(6)
C23 H23 0.9300
C24 C25 1.367(6)
C24 C27 1.505(6)
C25 C26 1.377(6)
C25 H25 0.9300
C26 H26 0.9300

loop_
_geom_hbond_atom_site_label_D
_geom_hbond_atom_site_label_H
_geom_hbond_atom_site_label_A
_geom_hbond_site_symmetry_A
_geom_hbond_distance_DH
_geom_hbond_distance_HA
_geom_hbond_distance_DA
_geom_hbond_angle_DHA
O2 H2 N2 1_454 0.82 1.86 2.679(5) 173.6
O5 H5 N1 1_665 0.82 1.75 2.566(5) 175.4
C4 H4 O3 2_566 0.93 2.55 3.418(6) 154.7
C5 H5A O3 1_656 0.93 2.48 3.160(6) 130.3
C12 H12 O4 1_545 0.93 2.45 3.174(7) 135.0

loop_
_geom_torsion_atom_site_label_1
_geom_torsion_atom_site_label_2
_geom_torsion_atom_site_label_3
_geom_torsion_atom_site_label_4
_geom_torsion
C5 N2 C1 C2 -1.8(7)
N2 C1 C2 C3 1.2(8)
C1 C2 C3 C4 -0.4(7)
C1 C2 C3 C6 -178.7(5)
C2 C3 C4 C5 0.4(7)
C6 C3 C4 C5 178.8(4)
C1 N2 C5 C4 1.8(7)
C3 C4 C5 N2 -1.1(8)
C4 C3 C6 C7 169.8(4)
C2 C3 C6 C7 -11.9(7)
C3 C6 C7 C8 -177.5(4)
C6 C7 C8 C9 179.6(4)
C7 C8 C9 C13 -23.0(7)
C7 C8 C9 C10 160.9(4)
C13 C9 C10 C11 0.9(7)
C8 C9 C10 C11 177.2(4)
C12 N1 C11 C10 -1.6(7)
C9 C10 C11 N1 0.8(7)
C11 N1 C12 C13 0.8(7)
C10 C9 C13 C12 -1.7(7)
C8 C9 C13 C12 -177.9(4)
N1 C12 C13 C9 0.9(8)
C19 C14 C15 C16 -2.8(8)
C14 C15 C16 C17 2.4(8)
C14 C15 C16 O1 174.5(4)
C21 O1 C16 C17 -144.3(4)
C21 O1 C16 C15 43.3(7)
C15 C16 C17 C18 -1.5(8)
O1 C16 C17 C18 -174.2(4)
C16 C17 C18 C19 0.8(8)
C17 C18 C19 C14 -1.0(7)
C17 C18 C19 C20 -179.6(4)
C15 C14 C19 C18 2.1(7)
C15 C14 C19 C20 -179.3(4)
C18 C19 C20 O3 170.0(5)
C14 C19 C20 O3 -8.5(7)
C18 C19 C20 O2 -11.6(7)
C14 C19 C20 O2 169.8(4)
C16 O1 C21 C22 24.9(7)
C16 O1 C21 C26 -160.3(4)
C26 C21 C22 C23 2.0(7)
O1 C21 C22 C23 176.6(4)
C21 C22 C23 C24 -1.5(7)
C22 C23 C24 C25 0.2(7)
C22 C23 C24 C27 179.9(4)
C23 C24 C25 C26 0.5(7)
C27 C24 C25 C26 -179.2(4)
C22 C21 C26 C25 -1.3(7)
O1 C21 C26 C25 -176.4(4)
C24 C25 C26 C21 0.0(7)
C25 C24 C27 O4 178.6(5)
C23 C24 C27 O4 -1.1(8)
C25 C24 C27 O5 -0.5(7)
C23 C24 C27 O5 179.8(4)

loop_
_cod_related_entry_id
_cod_related_entry_database
_cod_related_entry_code
1 ChemSpider 30655660
